data_1539664
loop_
_publ_author_name
'Canet, O.'
'Bouree-Vigneron, F.'
'Latroche, M.'
'Percheron-Guegan, A.'

_publ_section_title
;
 Structural study of Zr(Cr1 - X FeXi)2D Y (0.4Xi 0.75; 2 <= Y <= 3) by
 means of neutron powder diffraction
;
_journal_name_full 'Journal of Alloys Compd.'
_journal_page_first 129
_journal_page_last 134
_journal_volume 210
_journal_year 1994
_chemical_formula_sum 'Cr2 D8.8 Fe6 Zr4'
_chemical_name_systematic '(Cr5 Fe15 Zr10 D22)0.4'
_space_group_IT_number 194
_symmetry_space_group_name_Hall '-P 6c 2c'
_symmetry_space_group_name_H-M 'P 63/m m c'
_cell_angle_alpha 90
_cell_angle_beta 90
_cell_angle_gamma 120
_cell_formula_units_Z 1
_cell_length_a 5.276
_cell_length_b 5.276
_cell_length_c 8.597
_cell_volume 207.246
_citation_journal_id_ASTM JALCEU
_cod_data_source_file Canet_JALCEU_1994_980.cif
_cod_data_source_block D8.8Cr2Fe6Zr4
_cod_original_cell_volume 207.2465
_cod_original_formula_sum 'D8.8 Cr2 Fe6 Zr4'
_cod_database_code 1539664

loop_
_symmetry_equiv_pos_as_xyz
x,y,z
x-y,x,z+1/2
-y,x-y,z
-x,-y,z+1/2
-x+y,-x,z
y,-x+y,z+1/2
-y,-x,-z+1/2
x-y,-y,-z
x,x-y,-z+1/2
y,x,-z
-x+y,y,-z+1/2
-x,-x+y,-z
-x,-y,-z
-x+y,-x,-z-1/2
y,-x+y,-z
x,y,-z-1/2
x-y,x,-z
-y,x-y,-z-1/2
y,x,z-1/2
-x+y,y,z
-x,-x+y,z-1/2
-y,-x,z
x-y,-y,z-1/2
x,x-y,z

loop_
_atom_site_label
_atom_site_type_symbol
_atom_site_fract_x
_atom_site_fract_y
_atom_site_fract_z
_atom_site_occupancy
_atom_site_U_iso_or_equiv
D3 D 0.5437 0.0874 0.1358 0.27 0.0
D1 D 0.1869 0.3738 0.25 0.03 0.0
D4 D 0.0471 0.3264 0.5662 0.16 0.0
Fe2 Fe 0.8307 0.6614 0.25 0.757 0.0
D2 D 0.4723 0.9446 0.25 0.32 0.0
Cr2 Cr 0.83 0.6614 0.25 0.243 0.0
Fe1 Fe 0 0 0 0.756 0.0
Zr1 Zr 0.3333 0.6667 0.063 1 0.0
Cr1 Cr 0 0 0 0.244 0.0
